data_4035958
loop_
_publ_author_name
'Pozharskii, Alexander F.'
'Ozeryanskii, Valery A.'
'Filatova, Ekaterina A.'
'Dyablo, Olga V.'
'Pogosova, Olga G.'
'Borodkin, Gennady S.'
'Filarowski, Aleksander'
'Steglenko, Dmitriy V.'

_publ_section_title
;
 Neutral Pyrrole Nitrogen Atom as a \p- and Mixed n,\p-Donor in Hydrogen
 Bonding.
;
_journal_issue 2
_journal_name_full 'The Journal of organic chemistry'
_journal_page_first 726
_journal_page_last 737
_journal_paper_doi 10.1021/acs.joc.8b02562
_journal_volume 84
_journal_year 2019
_chemical_formula_moiety 'C15 H17 N2 +, B F4-'
_chemical_formula_sum 'C15 H17 B F4 N2'
_chemical_formula_weight 312.12
_space_group_IT_number 14
_space_group_name_Hall '-P 2ybc'
_space_group_name_H-M_alt 'P 1 21/c 1'
_symmetry_cell_setting monoclinic
_symmetry_space_group_name_Hall '-P 2ybc'
_symmetry_space_group_name_H-M 'P 1 21/c 1'
_atom_sites_solution_hydrogens mixed
_atom_sites_solution_primary direct
_atom_sites_solution_secondary difmap
_audit_creation_method SHELXL-97
_cell_angle_alpha 90.00
_cell_angle_beta 100.270(4)
_cell_angle_gamma 90.00
_cell_formula_units_Z 4
_cell_length_a 10.2319(13)
_cell_length_b 10.7218(14)
_cell_length_c 13.463(2)
_cell_measurement_reflns_used 1426
_cell_measurement_temperature 120(2)
_cell_measurement_theta_max 21.89
_cell_measurement_theta_min 2.78
_cell_volume 1453.3(3)
_computing_cell_refinement 'SAINT (Bruker, 2009)'
_computing_data_collection 'APEX (Bruker, 2009)'
_computing_data_reduction 'SAINT (Bruker, 2009)'
_computing_molecular_graphics 'SHELXTL (Sheldrick, 2008)'
_computing_publication_material 'SHELXTL (Sheldrick, 2008) and PLATON (Spek, 2009)'
_computing_structure_refinement 'SHELXTL (Sheldrick, 2008)'
_computing_structure_solution 'SHELXTL (Sheldrick, 2008)'
_diffrn_ambient_temperature 120(2)
_diffrn_measured_fraction_theta_full 1.000
_diffrn_measured_fraction_theta_max 1.000
_diffrn_measurement_device_type 'Bruker APEX-II CCD'
_diffrn_measurement_method '\f and \w scans'
_diffrn_radiation_monochromator graphite
_diffrn_radiation_source 'sealed tube'
_diffrn_radiation_type MoK\a
_diffrn_radiation_wavelength 0.71073
_diffrn_reflns_av_R_equivalents 0.0537
_diffrn_reflns_av_sigmaI/netI 0.0708
_diffrn_reflns_limit_h_max 12
_diffrn_reflns_limit_h_min -13
_diffrn_reflns_limit_k_max 11
_diffrn_reflns_limit_k_min -14
_diffrn_reflns_limit_l_max 18
_diffrn_reflns_limit_l_min -18
_diffrn_reflns_number 10923
_diffrn_reflns_theta_full 29.00
_diffrn_reflns_theta_max 29.00
_diffrn_reflns_theta_min 2.02
_diffrn_standards_decay_% 0
_diffrn_standards_number 0
_exptl_absorpt_coefficient_mu 0.120
_exptl_absorpt_correction_type none
_exptl_crystal_colour 'pale yellow'
_exptl_crystal_density_diffrn 1.427
_exptl_crystal_density_method 'not measured'
_exptl_crystal_description plate
_exptl_crystal_F_000 648
_exptl_crystal_size_max 0.18
_exptl_crystal_size_mid 0.12
_exptl_crystal_size_min 0.04
_refine_diff_density_max 0.334
_refine_diff_density_min -0.225
_refine_diff_density_rms 0.057
_refine_ls_extinction_method none
_refine_ls_goodness_of_fit_ref 1.029
_refine_ls_hydrogen_treatment mixed
_refine_ls_matrix_type full
_refine_ls_number_parameters 206
_refine_ls_number_reflns 3865
_refine_ls_number_restraints 0
_refine_ls_restrained_S_all 1.029
_refine_ls_R_factor_all 0.1113
_refine_ls_R_factor_gt 0.0589
_refine_ls_shift/su_max 0.000
_refine_ls_shift/su_mean 0.000
_refine_ls_structure_factor_coef Fsqd
_refine_ls_weighting_details 'calc w=1/[\s^2^(Fo^2^)+(0.0414P)^2^+0.7015P] where P=(Fo^2^+2Fc^2^)/3'
_refine_ls_weighting_scheme calc
_refine_ls_wR_factor_gt 0.1109
_refine_ls_wR_factor_ref 0.1396
_reflns_number_gt 2345
_reflns_number_total 3865
_reflns_threshold_expression I>2\s(I)
_cod_data_source_file jo8b02562_si_002.cif
_cod_data_source_block s42
_cod_depositor_comments
;
The following automatic conversions were performed:

data item '_symmetry_cell_setting' value 'Monoclinic' was changed to
'monoclinic' in accordance with the
/home/data/users/saulius/crontab/automatic-downloads/current/ACS/lib/dictionaries/cif_core.dic
dictionary named 'cif_core.dic' version 2.4.2 last updated on
2011-04-26.

Automatic conversion script
Id: cif_fix_values 6909 2019-04-08 15:41:33Z antanas 
;
_cod_original_sg_symbol_H-M 'P 21/c  '
_cod_database_code 4035958

loop_
_symmetry_equiv_pos_as_xyz
'x, y, z'
'-x, y+1/2, -z+1/2'
'-x, -y, -z'
'x, -y-1/2, z-1/2'

loop_
_atom_site_label
_atom_site_type_symbol
_atom_site_fract_x
_atom_site_fract_y
_atom_site_fract_z
_atom_site_U_iso_or_equiv
_atom_site_adp_type
_atom_site_occupancy
_atom_site_symmetry_multiplicity
_atom_site_calc_flag
_atom_site_refinement_flags
F1 F 0.93384(15) 0.34541(15) -0.01539(11) 0.0456(4) Uani 1 1 d .
F2 F 1.09568(13) 0.32646(14) 0.12302(11) 0.0405(4) Uani 1 1 d .
F3 F 0.91953(15) 0.19720(15) 0.10026(13) 0.0520(5) Uani 1 1 d .
F4 F 0.89383(17) 0.40099(17) 0.13855(13) 0.0610(5) Uani 1 1 d .
B1 B 0.9581(2) 0.3179(2) 0.08754(18) 0.0208(5) Uani 1 1 d .
N1 N 0.67169(18) 1.00560(17) 0.29526(13) 0.0234(4) Uani 1 1 d .
N2 N 0.81599(19) 0.82734(18) 0.16050(15) 0.0262(4) Uani 1 1 d .
C1 C 0.5715(2) 0.94802(19) 0.22718(15) 0.0208(5) Uani 1 1 d .
C2 C 0.5747(2) 0.88940(19) 0.13231(16) 0.0212(5) Uani 1 1 d .
C3 C 0.6862(2) 0.8482(2) 0.09198(16) 0.0232(5) Uani 1 1 d .
C4 C 0.6761(2) 0.8063(2) -0.00536(17) 0.0291(5) Uani 1 1 d .
H4A H 0.7537 0.7834 -0.0306 0.035 Uiso 1 1 calc R
C5 C 0.5517(3) 0.7972(2) -0.06718(17) 0.0319(6) Uani 1 1 d .
H5A H 0.5447 0.7755 -0.1363 0.038 Uiso 1 1 calc R
C6 C 0.4400(2) 0.8195(2) -0.02779(17) 0.0294(5) Uani 1 1 d .
H6A H 0.3555 0.8048 -0.0684 0.035 Uiso 1 1 calc R
C7 C 0.4467(2) 0.8640(2) 0.07153(16) 0.0236(5) Uani 1 1 d .
C8 C 0.3287(2) 0.8778(2) 0.11285(18) 0.0281(5) Uani 1 1 d .
H8A H 0.2454 0.8603 0.0716 0.034 Uiso 1 1 calc R
C9 C 0.3321(2) 0.9154(2) 0.20956(18) 0.0283(5) Uani 1 1 d .
H9A H 0.2535 0.9153 0.2379 0.034 Uiso 1 1 calc R
C10 C 0.4545(2) 0.9548(2) 0.26757(16) 0.0242(5) Uani 1 1 d .
C11 C 0.4872(2) 1.0128(2) 0.36396(17) 0.0291(5) Uani 1 1 d .
H11A H 0.4286 1.0272 0.4102 0.035 Uiso 1 1 calc R
C12 C 0.6175(2) 1.0436(2) 0.37723(17) 0.0285(5) Uani 1 1 d .
H12A H 0.6650 1.0853 0.4348 0.034 Uiso 1 1 calc R
C13 C 0.7864(2) 1.0720(2) 0.26937(17) 0.0266(5) Uani 1 1 d .
H13A H 0.8685 1.0335 0.3047 0.040 Uiso 1 1 calc R
H13B H 0.7835 1.1596 0.2898 0.040 Uiso 1 1 calc R
H13C H 0.7837 1.0674 0.1963 0.040 Uiso 1 1 calc R
C14 C 0.8390(3) 0.6894(2) 0.1782(2) 0.0367(6) Uani 1 1 d .
H14A H 0.7633 0.6531 0.2034 0.055 Uiso 1 1 calc R
H14B H 0.9202 0.6767 0.2281 0.055 Uiso 1 1 calc R
H14C H 0.8485 0.6489 0.1147 0.055 Uiso 1 1 calc R
C15 C 0.9332(2) 0.8851(2) 0.1242(2) 0.0370(6) Uani 1 1 d .
H15A H 0.9140 0.9728 0.1071 0.056 Uiso 1 1 calc R
H15B H 0.9500 0.8404 0.0642 0.056 Uiso 1 1 calc R
H15C H 1.0117 0.8795 0.1776 0.056 Uiso 1 1 calc R
H2 H 0.811(2) 0.861(2) 0.2219(19) 0.033(7) Uiso 1 1 d .

loop_
_atom_site_aniso_label
_atom_site_aniso_U_11
_atom_site_aniso_U_22
_atom_site_aniso_U_33
_atom_site_aniso_U_23
_atom_site_aniso_U_13
_atom_site_aniso_U_12
F1 0.0509(10) 0.0492(10) 0.0363(8) 0.0054(7) 0.0073(7) 0.0057(8)
F2 0.0316(8) 0.0481(9) 0.0422(9) -0.0070(7) 0.0073(7) -0.0091(7)
F3 0.0494(10) 0.0451(10) 0.0565(10) 0.0135(8) -0.0043(8) -0.0202(8)
F4 0.0550(11) 0.0728(13) 0.0619(11) -0.0157(9) 0.0283(9) 0.0117(9)
B1 0.0154(12) 0.0248(13) 0.0221(12) -0.0038(10) 0.0034(9) -0.0034(10)
N1 0.0226(10) 0.0263(10) 0.0208(9) -0.0019(7) 0.0023(7) 0.0011(8)
N2 0.0224(10) 0.0234(10) 0.0329(11) -0.0033(8) 0.0050(8) 0.0011(8)
C1 0.0229(11) 0.0166(10) 0.0222(11) 0.0030(8) 0.0024(9) 0.0005(9)
C2 0.0241(12) 0.0179(11) 0.0212(10) 0.0035(8) 0.0026(9) -0.0009(9)
C3 0.0247(12) 0.0199(11) 0.0250(11) 0.0007(9) 0.0040(9) -0.0024(9)
C4 0.0341(14) 0.0259(12) 0.0287(12) -0.0039(10) 0.0097(10) -0.0008(10)
C5 0.0483(16) 0.0244(12) 0.0218(11) -0.0020(9) 0.0031(11) -0.0029(11)
C6 0.0354(14) 0.0232(12) 0.0259(12) 0.0007(9) -0.0043(10) -0.0038(10)
C7 0.0251(12) 0.0186(11) 0.0256(11) 0.0022(9) 0.0008(9) -0.0013(9)
C8 0.0206(12) 0.0256(12) 0.0361(13) 0.0015(10) -0.0003(10) -0.0021(9)
C9 0.0217(12) 0.0258(12) 0.0388(13) 0.0035(10) 0.0088(10) 0.0006(9)
C10 0.0249(12) 0.0231(12) 0.0245(11) 0.0040(9) 0.0043(9) 0.0021(9)
C11 0.0312(14) 0.0313(13) 0.0268(12) 0.0024(10) 0.0109(10) 0.0061(10)
C12 0.0343(14) 0.0278(13) 0.0230(11) -0.0020(9) 0.0041(10) 0.0040(10)
C13 0.0287(13) 0.0233(12) 0.0280(12) -0.0025(9) 0.0053(10) -0.0038(10)
C14 0.0335(14) 0.0221(13) 0.0515(16) -0.0018(11) -0.0003(12) 0.0045(11)
C15 0.0283(14) 0.0377(15) 0.0489(16) -0.0098(12) 0.0173(12) -0.0073(11)

loop_
_atom_type_symbol
_atom_type_description
_atom_type_scat_dispersion_real
_atom_type_scat_dispersion_imag
_atom_type_scat_source
C C 0.0033 0.0016 'International Tables Vol C Tables 4.2.6.8 and 6.1.1.4'
H H 0.0000 0.0000 'International Tables Vol C Tables 4.2.6.8 and 6.1.1.4'
B B 0.0013 0.0007 'International Tables Vol C Tables 4.2.6.8 and 6.1.1.4'
N N 0.0061 0.0033 'International Tables Vol C Tables 4.2.6.8 and 6.1.1.4'
F F 0.0171 0.0103 'International Tables Vol C Tables 4.2.6.8 and 6.1.1.4'

loop_
_geom_angle_atom_site_label_1
_geom_angle_atom_site_label_2
_geom_angle_atom_site_label_3
_geom_angle
F4 B1 F3 112.2(2)
F4 B1 F1 110.2(2)
F3 B1 F1 108.60(19)
F4 B1 F2 109.26(19)
F3 B1 F2 108.16(19)
F1 B1 F2 108.28(18)
C12 N1 C1 107.69(18)
C12 N1 C13 119.90(18)
C1 N1 C13 125.82(18)
C3 N2 C15 114.17(19)
C3 N2 C14 109.95(18)
C15 N2 C14 110.07(19)
C3 N2 H2 108.0(15)
C15 N2 H2 108.0(15)
C14 N2 H2 106.3(16)
N1 C1 C10 107.52(18)
N1 C1 C2 130.7(2)
C10 C1 C2 121.74(19)
C3 C2 C1 128.8(2)
C3 C2 C7 115.81(19)
C1 C2 C7 115.33(19)
C4 C3 C2 122.6(2)
C4 C3 N2 116.7(2)
C2 C3 N2 119.86(19)
C3 C4 C5 119.9(2)
C3 C4 H4A 120.1
C5 C4 H4A 120.1
C6 C5 C4 119.7(2)
C6 C5 H5A 120.2
C4 C5 H5A 120.2
C5 C6 C7 121.7(2)
C5 C6 H6A 119.1
C7 C6 H6A 119.1
C6 C7 C8 120.3(2)
C6 C7 C2 119.2(2)
C8 C7 C2 120.4(2)
C9 C8 C7 121.8(2)
C9 C8 H8A 119.1
C7 C8 H8A 119.1
C8 C9 C10 119.0(2)
C8 C9 H9A 120.5
C10 C9 H9A 120.5
C1 C10 C9 120.2(2)
C1 C10 C11 107.33(19)
C9 C10 C11 132.3(2)
C12 C11 C10 107.0(2)
C12 C11 H11A 126.5
C10 C11 H11A 126.5
C11 C12 N1 110.4(2)
C11 C12 H12A 124.8
N1 C12 H12A 124.8
N1 C13 H13A 109.5
N1 C13 H13B 109.5
H13A C13 H13B 109.5
N1 C13 H13C 109.5
H13A C13 H13C 109.5
H13B C13 H13C 109.5
N2 C14 H14A 109.5
N2 C14 H14B 109.5
H14A C14 H14B 109.5
N2 C14 H14C 109.5
H14A C14 H14C 109.5
H14B C14 H14C 109.5
N2 C15 H15A 109.5
N2 C15 H15B 109.5
H15A C15 H15B 109.5
N2 C15 H15C 109.5
H15A C15 H15C 109.5
H15B C15 H15C 109.5

loop_
_geom_bond_atom_site_label_1
_geom_bond_atom_site_label_2
_geom_bond_distance
F1 B1 1.395(3)
F2 B1 1.406(3)
F3 B1 1.373(3)
F4 B1 1.363(3)
N1 C12 1.382(3)
N1 C1 1.392(3)
N1 C13 1.467(3)
N2 C3 1.492(3)
N2 C15 1.506(3)
N2 C14 1.510(3)
N2 H2 0.91(3)
C1 C10 1.403(3)
C1 C2 1.429(3)
C2 C3 1.419(3)
C2 C7 1.441(3)
C3 C4 1.372(3)
C4 C5 1.395(3)
C4 H4A 0.9500
C5 C6 1.364(3)
C5 H5A 0.9500
C6 C7 1.410(3)
C6 H6A 0.9500
C7 C8 1.424(3)
C8 C9 1.358(3)
C8 H8A 0.9500
C9 C10 1.417(3)
C9 H9A 0.9500
C10 C11 1.424(3)
C11 C12 1.355(3)
C11 H11A 0.9500
C12 H12A 0.9500
C13 H13A 0.9800
C13 H13B 0.9800
C13 H13C 0.9800
C14 H14A 0.9800
C14 H14B 0.9800
C14 H14C 0.9800
C15 H15A 0.9800
C15 H15B 0.9800
C15 H15C 0.9800

loop_
_geom_torsion_atom_site_label_1
_geom_torsion_atom_site_label_2
_geom_torsion_atom_site_label_3
_geom_torsion_atom_site_label_4
_geom_torsion
C12 N1 C1 C10 1.7(2)
C13 N1 C1 C10 -149.3(2)
C12 N1 C1 C2 -178.0(2)
C13 N1 C1 C2 30.9(3)
N1 C1 C2 C3 16.2(4)
C10 C1 C2 C3 -163.5(2)
N1 C1 C2 C7 -166.8(2)
C10 C1 C2 C7 13.5(3)
C1 C2 C3 C4 -172.3(2)
C7 C2 C3 C4 10.7(3)
C1 C2 C3 N2 19.0(3)
C7 C2 C3 N2 -158.02(18)
C15 N2 C3 C4 58.2(3)
C14 N2 C3 C4 -66.1(3)
C15 N2 C3 C2 -132.4(2)
C14 N2 C3 C2 103.3(2)
C2 C3 C4 C5 -3.2(4)
N2 C3 C4 C5 165.9(2)
C3 C4 C5 C6 -5.8(3)
C4 C5 C6 C7 6.5(3)
C5 C6 C7 C8 -175.5(2)
C5 C6 C7 C2 1.6(3)
C3 C2 C7 C6 -9.8(3)
C1 C2 C7 C6 172.80(19)
C3 C2 C7 C8 167.2(2)
C1 C2 C7 C8 -10.2(3)
C6 C7 C8 C9 177.2(2)
C2 C7 C8 C9 0.2(3)
C7 C8 C9 C10 6.9(3)
N1 C1 C10 C9 173.24(19)
C2 C1 C10 C9 -7.0(3)
N1 C1 C10 C11 -2.6(2)
C2 C1 C10 C11 177.2(2)
C8 C9 C10 C1 -3.7(3)
C8 C9 C10 C11 171.0(2)
C1 C10 C11 C12 2.5(3)
C9 C10 C11 C12 -172.6(2)
C10 C11 C12 N1 -1.5(3)
C1 N1 C12 C11 -0.2(3)
C13 N1 C12 C11 153.0(2)
